data_2222161
loop_
_publ_author_name
'Koon, Yau Chin'
'Lo, Kong Mun'
'Ng, Seik Weng'

_publ_section_title
;
 Bis[4-(dimethylamino)pyridinium]
 tetrabromidobis(3,4-dichlorophenyl)stannate(IV)--1-bromo-3,4-dichlorobenzene
 (1/1)
;
_journal_coeditor_code TK2446
_journal_issue 6
_journal_name_full 'Acta Crystallographica Section E'
_journal_page_first m663
_journal_paper_doi 10.1107/S1600536809017590
_journal_volume 65
_journal_year 2009
_chemical_formula_iupac '(C7 H11 N2)2 [Sn Br4 (C6 H3 Cl2)2], C6 H3 Br Cl2'
_chemical_formula_moiety '2(C7 H11 N2 +), C12 H6 Br4 Cl4 Sn 2-, C6 H3 Br Cl2'
_chemical_formula_sum 'C32 H31 Br5 Cl6 N4 Sn'
_chemical_formula_weight 1202.55
_chemical_name_systematic
;
Bis[4-(dimethylamino)pyridinium]
tetrabromidobis(3,4-dichlorophenyl)stannate(IV)--1-bromo-3,4-dichlorobenzene
(1/1)
;
_space_group_IT_number 15
_symmetry_cell_setting monoclinic
_symmetry_space_group_name_Hall '-C 2yc'
_symmetry_space_group_name_H-M 'C 1 2/c 1'
_atom_sites_solution_hydrogens geom
_atom_sites_solution_primary direct
_atom_sites_solution_secondary difmap
_audit_creation_method SHELXL-97
_cell_angle_alpha 90
_cell_angle_beta 107.4910(10)
_cell_angle_gamma 90
_cell_formula_units_Z 4
_cell_length_a 19.2308(2)
_cell_length_b 13.8983(2)
_cell_length_c 15.4961(2)
_cell_measurement_reflns_used 9914
_cell_measurement_temperature 100(2)
_cell_measurement_theta_max 28.4
_cell_measurement_theta_min 2.2
_cell_volume 3950.23(9)
_computing_cell_refinement 'SAINT (Bruker, 2007)'
_computing_data_collection 'APEX2 (Bruker, 2007)'
_computing_data_reduction 'SAINT (Bruker, 2007)'
_computing_molecular_graphics 'X-SEED (Barbour, 2001)'
_computing_publication_material 'publCIF (Westrip, 2009)'
_computing_structure_refinement 'SHELXL97 (Sheldrick, 2008)'
_computing_structure_solution 'SHELXS97 (Sheldrick, 2008)'
_diffrn_ambient_temperature 100(2)
_diffrn_measured_fraction_theta_full 0.992
_diffrn_measured_fraction_theta_max 0.992
_diffrn_measurement_device_type 'Bruker SMART APEX'
_diffrn_measurement_method \w
_diffrn_radiation_monochromator graphite
_diffrn_radiation_source 'fine-focus sealed tube'
_diffrn_radiation_type MoK\a
_diffrn_radiation_wavelength 0.71073
_diffrn_reflns_av_R_equivalents 0.030
_diffrn_reflns_av_sigmaI/netI 0.031
_diffrn_reflns_limit_h_max 24
_diffrn_reflns_limit_h_min -24
_diffrn_reflns_limit_k_max 18
_diffrn_reflns_limit_k_min -18
_diffrn_reflns_limit_l_max 20
_diffrn_reflns_limit_l_min -20
_diffrn_reflns_number 17636
_diffrn_reflns_theta_full 27.50
_diffrn_reflns_theta_max 27.5
_diffrn_reflns_theta_min 1.8
_diffrn_standards_decay_% 0
_diffrn_standards_interval_count 0
_diffrn_standards_interval_time 0
_diffrn_standards_number 0
_exptl_absorpt_coefficient_mu 6.141
_exptl_absorpt_correction_T_max 0.459
_exptl_absorpt_correction_T_min 0.309
_exptl_absorpt_correction_type multi-scan
_exptl_absorpt_process_details '(SADABS; Sheldrick, 1996)'
_exptl_crystal_colour Colorless
_exptl_crystal_density_diffrn 2.022
_exptl_crystal_density_method 'not measured'
_exptl_crystal_description Block
_exptl_crystal_F_000 2312
_exptl_crystal_size_max 0.25
_exptl_crystal_size_mid 0.20
_exptl_crystal_size_min 0.15
_refine_diff_density_max 2.01
_refine_diff_density_min -1.80
_refine_ls_extinction_method none
_refine_ls_goodness_of_fit_ref 1.47
_refine_ls_hydrogen_treatment constr
_refine_ls_matrix_type full
_refine_ls_number_parameters 225
_refine_ls_number_reflns 4495
_refine_ls_number_restraints 39
_refine_ls_restrained_S_all 1.47
_refine_ls_R_factor_all 0.055
_refine_ls_R_factor_gt 0.050
_refine_ls_shift/su_max 0.001
_refine_ls_shift/su_mean 0.001
_refine_ls_structure_factor_coef Fsqd
_refine_ls_weighting_details 'calc w=1/[\s^2^(Fo^2^)+(0.15P)^2^] where P=(Fo^2^+2Fc^2^)/3'
_refine_ls_weighting_scheme calc
_refine_ls_wR_factor_gt 0.239
_refine_ls_wR_factor_ref 0.243
_reflns_number_gt 4061
_reflns_number_total 4495
_reflns_threshold_expression I>2\s(I)
_cod_data_source_file tk2446.cif
_cod_data_source_block I
_cod_depositor_comments
;
The following automatic conversions were performed:
'_symmetry_cell_setting' value 'Monoclinic' changed to 'monoclinic'
according to '/home/saulius/struct/CIF-dictionaries/cif_core.dic'
dictionary named 'cif_core.dic' version 2.4.1 from
2010-06-29.

'_exptl_absorpt_correction_type' value 'Multi-scan' changed
to 'multi-scan' according to
'/home/saulius/struct/CIF-dictionaries/cif_core.dic' dictionary named
'cif_core.dic' version 2.4.1 from 2010-06-29.

Automatic conversion script
Id: cif_fix_enum 1527 2010-12-29 10:47:43Z saulius 

The following automatic conversions were performed:

'_symmetry_cell_setting' value 'Monoclinic' changed to 'monoclinic'
according to /home/saulius/struct/CIF-dictionaries/cif_core.dic
dictionary named 'cif_core.dic' version 2.4.1 from
2010-06-29.

'_exptl_absorpt_correction_type' value 'Multi-scan'
changed to 'multi-scan' according to
/home/saulius/struct/CIF-dictionaries/cif_core.dic dictionary named
'cif_core.dic' version 2.4.1 from 2010-06-29.

Automatic conversion script
Id: cif_fix_values 1715 2011-07-08 13:25:40Z adriana 
;
_cod_original_sg_symbol_H-M 'C 2/c'
_cod_database_code 2222161
_cod_database_fobs_code 2222161

loop_
_symmetry_equiv_pos_as_xyz
'x, y, z'
'-x, y, -z+1/2'
'x+1/2, y+1/2, z'
'-x+1/2, y+1/2, -z+1/2'
'-x, -y, -z'
'x, -y, z-1/2'
'-x+1/2, -y+1/2, -z'
'x+1/2, -y+1/2, z-1/2'

loop_
_atom_site_type_symbol
_atom_site_label
_atom_site_fract_x
_atom_site_fract_y
_atom_site_fract_z
_atom_site_U_iso_or_equiv
_atom_site_adp_type
_atom_site_calc_flag
_atom_site_refinement_flags
_atom_site_occupancy
_atom_site_disorder_assembly
_atom_site_disorder_group
Sn Sn1 0.5000 0.61725(3) 0.7500 0.0092(2) Uani d S 1 . .
Br Br2 0.44267(3) 0.48127(5) 0.62311(4) 0.0174(2) Uani d . 1 . .
Br Br1 0.44630(3) 0.75638(5) 0.62507(4) 0.0186(2) Uani d . 1 . .
Cl Cl1 0.81264(8) 0.62573(10) 0.85386(12) 0.0179(4) Uani d . 1 . .
Cl Cl2 0.81408(10) 0.62116(11) 0.65044(13) 0.0243(4) Uani d . 1 . .
N N2 0.2115(3) 0.6236(4) 0.1836(4) 0.0196(12) Uani d . 1 . .
C C1 0.60066(16) 0.6174(2) 0.7153(3) 0.0102(11) Uani d G 1 . .
C C2 0.6660(2) 0.6216(2) 0.7850(2) 0.0102(11) Uani d G 1 . .
H H2 0.6657 0.6238 0.8461 0.012 Uiso calc R 1 . .
C C3 0.73187(16) 0.6224(2) 0.7651(2) 0.0138(12) Uani d G 1 . .
C C4 0.73233(17) 0.6191(3) 0.6756(3) 0.0155(13) Uani d G 1 . .
C C5 0.6670(2) 0.6150(3) 0.6060(2) 0.0151(13) Uani d G 1 . .
H H5 0.6673 0.6128 0.5449 0.018 Uiso calc R 1 . .
C C6 0.60113(17) 0.6142(2) 0.6259(2) 0.0175(13) Uani d G 1 . .
H H6 0.5564 0.6113 0.5783 0.021 Uiso calc R 1 . .
N N1 0.3539(2) 0.6345(3) 0.4428(2) 0.0293(14) Uani d G 1 . .
H H1 0.3842 0.6371 0.4981 0.035 Uiso calc R 1 . .
C C7 0.38080(17) 0.6245(3) 0.3695(3) 0.0244(16) Uani d G 1 . .
H H7 0.4319 0.6205 0.3790 0.029 Uiso calc R 1 . .
C C8 0.3330(2) 0.6204(3) 0.2822(3) 0.0185(14) Uani d G 1 . .
H H8 0.3514 0.6135 0.2320 0.022 Uiso calc R 1 . .
C C9 0.2582(2) 0.6262(3) 0.2682(2) 0.0144(12) Uani d G 1 . .
C C10 0.23132(17) 0.6362(3) 0.3415(3) 0.0185(13) Uani d G 1 . .
H H10 0.1802 0.6401 0.3320 0.022 Uiso calc R 1 . .
C C11 0.2791(2) 0.6403(3) 0.4288(2) 0.0239(14) Uani d G 1 . .
H H11 0.2608 0.6471 0.4790 0.029 Uiso calc R 1 . .
C C12 0.2386(5) 0.6177(5) 0.1057(5) 0.0273(17) Uani d . 1 . .
H H12A 0.2695 0.6737 0.1050 0.041 Uiso calc R 1 . .
H H12B 0.1974 0.6168 0.0501 0.041 Uiso calc R 1 . .
H H12C 0.2672 0.5587 0.1095 0.041 Uiso calc R 1 . .
C C13 0.1323(4) 0.6238(5) 0.1685(6) 0.0268(17) Uani d . 1 . .
H H13A 0.1196 0.5727 0.2047 0.040 Uiso calc R 1 . .
H H13B 0.1071 0.6126 0.1043 0.040 Uiso calc R 1 . .
H H13C 0.1175 0.6862 0.1866 0.040 Uiso calc R 1 . .
Br Br3 0.5258(5) 0.7963(5) 0.4343(4) 0.0355(11) Uani d PD 0.50 A -1
Cl Cl3 0.4624(2) 0.9970(3) 0.0505(2) 0.0351(9) Uani d PD 0.50 A -1
Cl Cl4 0.4620(14) 0.7751(14) 0.0633(11) 0.038(3) Uani d PD 0.50 A -1
C C14 0.5139(16) 0.8551(8) 0.3234(8) 0.027(4) Uani d PGDU 0.50 A -1
C C15 0.501(2) 0.7983(4) 0.2464(11) 0.027(3) Uani d PGU 0.50 A -1
H H15 0.5033 0.7302 0.2517 0.032 Uiso calc PR 0.50 A -1
C C16 0.4852(16) 0.8411(7) 0.1616(9) 0.025(4) Uani d PGDU 0.50 A -1
C C17 0.4820(8) 0.9408(8) 0.1538(4) 0.023(4) Uani d PGDU 0.50 A -1
C C18 0.4948(9) 0.9976(4) 0.2309(6) 0.023(4) Uani d PGU 0.50 A -1
H H18 0.4926 1.0657 0.2255 0.028 Uiso calc PR 0.50 A -1
C C19 0.5107(8) 0.9548(8) 0.3156(4) 0.021(3) Uani d PGU 0.50 A -1
H H19 0.5194 0.9936 0.3683 0.025 Uiso calc PR 0.50 A -1

loop_
_atom_site_aniso_label
_atom_site_aniso_U_11
_atom_site_aniso_U_22
_atom_site_aniso_U_33
_atom_site_aniso_U_12
_atom_site_aniso_U_13
_atom_site_aniso_U_23
Sn1 0.0068(4) 0.0113(4) 0.0099(3) 0.000 0.0031(2) 0.000
Br2 0.0141(4) 0.0186(4) 0.0195(4) -0.0016(2) 0.0048(3) -0.0054(2)
Br1 0.0175(4) 0.0215(4) 0.0169(4) 0.0013(2) 0.0050(3) 0.0030(2)
Cl1 0.0082(7) 0.0195(8) 0.0236(8) 0.0003(5) 0.0010(6) -0.0001(5)
Cl2 0.0133(8) 0.0351(10) 0.0291(9) -0.0020(5) 0.0132(7) -0.0020(6)
N2 0.019(3) 0.019(3) 0.018(3) 0.0001(18) 0.001(2) 0.0001(19)
C1 0.011(3) 0.009(3) 0.011(3) 0.0016(17) 0.003(2) 0.0001(17)
C2 0.007(3) 0.014(3) 0.010(3) 0.0001(17) 0.003(2) -0.0007(18)
C3 0.008(3) 0.014(3) 0.019(3) -0.0021(18) 0.004(2) -0.001(2)
C4 0.008(3) 0.015(3) 0.026(4) -0.0011(18) 0.008(3) 0.000(2)
C5 0.016(3) 0.017(3) 0.014(3) -0.003(2) 0.007(2) -0.002(2)
C6 0.018(3) 0.019(3) 0.016(3) -0.002(2) 0.006(3) -0.002(2)
N1 0.027(4) 0.033(3) 0.018(3) 0.008(2) -0.007(3) -0.007(2)
C7 0.016(3) 0.018(3) 0.033(4) 0.003(2) -0.002(3) -0.006(3)
C8 0.016(3) 0.016(3) 0.023(3) 0.001(2) 0.007(3) -0.002(2)
C9 0.017(3) 0.012(3) 0.014(3) -0.002(2) 0.003(2) -0.0018(19)
C10 0.015(3) 0.013(3) 0.027(3) 0.000(2) 0.006(3) 0.001(2)
C11 0.033(4) 0.026(3) 0.012(3) 0.008(3) 0.007(3) -0.002(3)
C12 0.036(5) 0.031(4) 0.011(3) 0.001(3) 0.001(3) 0.001(2)
C13 0.013(4) 0.032(4) 0.030(4) 0.001(2) -0.002(3) -0.004(3)
Br3 0.050(3) 0.036(3) 0.0186(11) -0.0140(19) 0.0077(13) -0.0007(11)
Cl3 0.049(2) 0.0289(19) 0.0208(16) -0.0123(16) -0.0002(15) 0.0031(14)
Cl4 0.047(7) 0.039(8) 0.026(3) 0.008(4) 0.009(3) -0.003(3)
C14 0.030(8) 0.036(7) 0.017(6) -0.012(7) 0.012(6) 0.003(6)
C15 0.028(5) 0.024(5) 0.032(5) 0.003(9) 0.014(4) -0.008(9)
C16 0.018(7) 0.039(8) 0.027(6) 0.014(6) 0.018(6) 0.001(6)
C17 0.024(6) 0.028(7) 0.020(7) -0.007(5) 0.012(5) -0.009(6)
C18 0.026(6) 0.025(5) 0.019(9) 0.003(5) 0.007(7) 0.000(4)
C19 0.022(6) 0.022(6) 0.023(7) -0.007(5) 0.015(6) 0.000(6)

loop_
_atom_type_symbol
_atom_type_description
_atom_type_scat_dispersion_real
_atom_type_scat_dispersion_imag
_atom_type_scat_source
C C 0.0033 0.0016 'International Tables Vol C Tables 4.2.6.8 and 6.1.1.4'
H H 0.0000 0.0000 'International Tables Vol C Tables 4.2.6.8 and 6.1.1.4'
N N 0.0061 0.0033 'International Tables Vol C Tables 4.2.6.8 and 6.1.1.4'
Cl Cl 0.1484 0.1585 'International Tables Vol C Tables 4.2.6.8 and 6.1.1.4'
Br Br -0.2901 2.4595 'International Tables Vol C Tables 4.2.6.8 and 6.1.1.4'
Sn Sn -0.6537 1.4246 'International Tables Vol C Tables 4.2.6.8 and 6.1.1.4'

loop_
_geom_angle_atom_site_label_1
_geom_angle_atom_site_label_2
_geom_angle_atom_site_label_3
_geom_angle_site_symmetry_1
_geom_angle_site_symmetry_3
_geom_angle
_geom_angle_publ_flag
C1 Sn1 C1 2_656 . 179.87(18) ?
C1 Sn1 Br2 2_656 . 88.95(10) ?
C1 Sn1 Br2 . . 91.15(10) ?
C1 Sn1 Br2 2_656 2_656 91.15(10) ?
C1 Sn1 Br2 . 2_656 88.95(10) ?
Br2 Sn1 Br2 . 2_656 91.62(3) ?
C1 Sn1 Br1 2_656 2_656 89.95(10) ?
C1 Sn1 Br1 . 2_656 89.95(10) ?
Br2 Sn1 Br1 . 2_656 178.301(19) ?
Br2 Sn1 Br1 2_656 2_656 89.70(2) ?
C1 Sn1 Br1 2_656 . 89.95(10) ?
C1 Sn1 Br1 . . 89.95(10) ?
Br2 Sn1 Br1 . . 89.70(2) ?
Br2 Sn1 Br1 2_656 . 178.301(19) ?
Br1 Sn1 Br1 2_656 . 89.01(3) ?
C9 N2 C12 . . 120.5(6) ?
C9 N2 C13 . . 120.7(6) ?
C12 N2 C13 . . 118.8(6) ?
C2 C1 C6 . . 120.0 ?
C2 C1 Sn1 . . 118.5(2) ?
C6 C1 Sn1 . . 121.5(2) ?
C3 C2 C1 . . 120.0 ?
C3 C2 H2 . . 120.0 ?
C1 C2 H2 . . 120.0 ?
C2 C3 C4 . . 120.0 ?
C2 C3 Cl1 . . 118.8(2) ?
C4 C3 Cl1 . . 121.2(2) ?
C5 C4 C3 . . 120.0 ?
C5 C4 Cl2 . . 119.8(2) ?
C3 C4 Cl2 . . 120.2(2) ?
C4 C5 C6 . . 120.0 ?
C4 C5 H5 . . 120.0 ?
C6 C5 H5 . . 120.0 ?
C5 C6 C1 . . 120.0 ?
C5 C6 H6 . . 120.0 ?
C1 C6 H6 . . 120.0 ?
C7 N1 C11 . . 120.0 ?
C7 N1 H1 . . 120.0 ?
C11 N1 H1 . . 120.0 ?
C8 C7 N1 . . 120.0 ?
C8 C7 H7 . . 120.0 ?
N1 C7 H7 . . 120.0 ?
C7 C8 C9 . . 120.0 ?
C7 C8 H8 . . 120.0 ?
C9 C8 H8 . . 120.0 ?
N2 C9 C8 . . 120.4(4) ?
N2 C9 C10 . . 119.6(4) ?
C8 C9 C10 . . 120.0 ?
C11 C10 C9 . . 120.0 ?
C11 C10 H10 . . 120.0 ?
C9 C10 H10 . . 120.0 ?
C10 C11 N1 . . 120.0 ?
C10 C11 H11 . . 120.0 ?
N1 C11 H11 . . 120.0 ?
N2 C12 H12A . . 109.5 ?
N2 C12 H12B . . 109.5 ?
H12A C12 H12B . . 109.5 ?
N2 C12 H12C . . 109.5 ?
H12A C12 H12C . . 109.5 ?
H12B C12 H12C . . 109.5 ?
N2 C13 H13A . . 109.5 ?
N2 C13 H13B . . 109.5 ?
H13A C13 H13B . . 109.5 ?
N2 C13 H13C . . 109.5 ?
H13A C13 H13C . . 109.5 ?
H13B C13 H13C . . 109.5 ?
C15 C14 C19 . . 120.0 ?
C15 C14 Br3 . . 119.1(9) ?
C19 C14 Br3 . . 120.6(9) ?
C16 C15 C14 . . 120.0 ?
C16 C15 H15 . . 120.0 ?
C14 C15 H15 . . 120.0 ?
C15 C16 C17 . . 120.0 ?
C15 C16 Cl4 . . 122.3(11) ?
C17 C16 Cl4 . . 117.6(11) ?
C18 C17 C16 . . 120.0 ?
C18 C17 Cl3 . . 118.3(8) ?
C16 C17 Cl3 . . 121.7(8) ?
C17 C18 C19 . . 120.0 ?
C17 C18 H18 . . 120.0 ?
C19 C18 H18 . . 120.0 ?
C18 C19 C14 . . 120.0 ?
C18 C19 H19 . . 120.0 ?
C14 C19 H19 . . 120.0 ?

loop_
_geom_bond_atom_site_label_1
_geom_bond_atom_site_label_2
_geom_bond_site_symmetry_2
_geom_bond_distance
_geom_bond_publ_flag
Sn1 C1 2_656 2.159(3) ?
Sn1 C1 . 2.159(3) ?
Sn1 Br2 . 2.7111(7) ?
Sn1 Br2 2_656 2.7111(7) ?
Sn1 Br1 2_656 2.7114(7) ?
Sn1 Br1 . 2.7114(7) ?
Cl1 C3 . 1.739(3) ?
Cl2 C4 . 1.730(3) ?
N2 C9 . 1.349(7) ?
N2 C12 . 1.454(10) ?
N2 C13 . 1.468(10) ?
C1 C2 . 1.3900 ?
C1 C6 . 1.3900 ?
C2 C3 . 1.3900 ?
C2 H2 . 0.9500 ?
C3 C4 . 1.3900 ?
C4 C5 . 1.3900 ?
C5 C6 . 1.3900 ?
C5 H5 . 0.9500 ?
C6 H6 . 0.9500 ?
N1 C7 . 1.3900 ?
N1 C11 . 1.3900 ?
N1 H1 . 0.8800 ?
C7 C8 . 1.3900 ?
C7 H7 . 0.9500 ?
C8 C9 . 1.3900 ?
C8 H8 . 0.9500 ?
C9 C10 . 1.3900 ?
C10 C11 . 1.3900 ?
C10 H10 . 0.9500 ?
C11 H11 . 0.9500 ?
C12 H12A . 0.9800 ?
C12 H12B . 0.9800 ?
C12 H12C . 0.9800 ?
C13 H13A . 0.9800 ?
C13 H13B . 0.9800 ?
C13 H13C . 0.9800 ?
Br3 C14 . 1.855(6) ?
Cl3 C17 . 1.719(7) ?
Cl4 C16 . 1.718(9) ?
C14 C15 . 1.3900 ?
C14 C19 . 1.3900 ?
C15 C16 . 1.3900 ?
C15 H15 . 0.9500 ?
C16 C17 . 1.3900 ?
C17 C18 . 1.3900 ?
C18 C19 . 1.3900 ?
C18 H18 . 0.9500 ?
C19 H19 . 0.9500 ?

loop_
_geom_hbond_atom_site_label_D
_geom_hbond_atom_site_label_H
_geom_hbond_atom_site_label_A
_geom_hbond_site_symmetry_A
_geom_hbond_distance_DH
_geom_hbond_distance_HA
_geom_hbond_distance_DA
_geom_hbond_angle_DHA
_geom_hbond_publ_flag
N1 H1 Br1 . 0.88 2.58 3.315(3) 142 yes

loop_
_geom_torsion_atom_site_label_1
_geom_torsion_atom_site_label_2
_geom_torsion_atom_site_label_3
_geom_torsion_atom_site_label_4
_geom_torsion_site_symmetry_1
_geom_torsion_site_symmetry_2
_geom_torsion_site_symmetry_3
_geom_torsion_site_symmetry_4
_geom_torsion
_geom_torsion_publ_flag
Br2 Sn1 C1 C2 . . . . -138.45(15) ?
Br2 Sn1 C1 C2 2_656 . . . -46.86(16) ?
Br1 Sn1 C1 C2 2_656 . . . 42.84(16) ?
Br1 Sn1 C1 C2 . . . . 131.85(16) ?
Br2 Sn1 C1 C6 . . . . 41.96(17) ?
Br2 Sn1 C1 C6 2_656 . . . 133.56(17) ?
Br1 Sn1 C1 C6 2_656 . . . -136.74(17) ?
Br1 Sn1 C1 C6 . . . . -47.73(17) ?
C6 C1 C2 C3 . . . . 0.0 ?
Sn1 C1 C2 C3 . . . . -179.6(2) ?
C1 C2 C3 C4 . . . . 0.0 ?
C1 C2 C3 Cl1 . . . . -179.0(2) ?
C2 C3 C4 C5 . . . . 0.0 ?
Cl1 C3 C4 C5 . . . . 179.0(3) ?
C2 C3 C4 Cl2 . . . . 179.5(3) ?
Cl1 C3 C4 Cl2 . . . . -1.5(3) ?
C3 C4 C5 C6 . . . . 0.0 ?
Cl2 C4 C5 C6 . . . . -179.5(3) ?
C4 C5 C6 C1 . . . . 0.0 ?
C2 C1 C6 C5 . . . . 0.0 ?
Sn1 C1 C6 C5 . . . . 179.6(2) ?
C11 N1 C7 C8 . . . . 0.0 ?
N1 C7 C8 C9 . . . . 0.0 ?
C12 N2 C9 C8 . . . . -1.9(6) ?
C13 N2 C9 C8 . . . . 176.2(4) ?
C12 N2 C9 C10 . . . . 177.2(4) ?
C13 N2 C9 C10 . . . . -4.7(6) ?
C7 C8 C9 N2 . . . . 179.0(4) ?
C7 C8 C9 C10 . . . . 0.0 ?
N2 C9 C10 C11 . . . . -179.0(4) ?
C8 C9 C10 C11 . . . . 0.0 ?
C9 C10 C11 N1 . . . . 0.0 ?
C7 N1 C11 C10 . . . . 0.0 ?
C19 C14 C15 C16 . . . . 0.0 ?
Br3 C14 C15 C16 . . . . 173.9(18) ?
C14 C15 C16 C17 . . . . 0.0 ?
C14 C15 C16 Cl4 . . . . -175(2) ?
C15 C16 C17 C18 . . . . 0.0 ?
Cl4 C16 C17 C18 . . . . 175.1(19) ?
C15 C16 C17 Cl3 . . . . -179.9(11) ?
Cl4 C16 C17 Cl3 . . . . -5(2) ?
C16 C17 C18 C19 . . . . 0.0 ?
Cl3 C17 C18 C19 . . . . 179.9(10) ?
C17 C18 C19 C14 . . . . 0.0 ?
C15 C14 C19 C18 . . . . 0.0 ?
Br3 C14 C19 C18 . . . . -173.8(18) ?
